data_4322100
loop_
_publ_author_name
'Matti Haukka'
'Pipsa Hirva'
'Saija Luukkanen'
'Mirja Kallinen'
'Markku Ahlgr\'en'
'Tapani A. Pakkanen'

_publ_contact_author
;
        Matti Haukka
        Department of Chemistry
        University of Joensuu
        PO Box 111, FIN-80101
        Finland
;
_publ_contact_author_email matti.haukka@joensuu.fi
_publ_contact_author_fax 358-13-2513344
_publ_contact_author_phone 358-13-2513345
_publ_section_title
;
 Reactions of Ruthenium Bipyridine Catalyst Precursors: Synthetic,
 Structural, and Theoretical Studies on Ruthenium Mono(bipyridine)
 Carbonyls in Ethylene Glycol Solutions
;
_journal_name_full 'Inorganic Chemistry'
_journal_page_first 3182
_journal_page_last 3189
_journal_paper_doi 10.1021/ic981266y
_journal_volume 38
_journal_year 1999
_chemical_formula_sum 'C12 H9 Cl N2 O2 Ru'
_chemical_formula_weight 349.73
_chemical_name_common Ru(bpy)(CO)2ClH
_chemical_name_systematic
; 
 ? 
;
_space_group_IT_number 2
_symmetry_cell_setting triclinic
_symmetry_space_group_name_Hall '-P 1'
_symmetry_space_group_name_H-M 'P -1'
_atom_sites_solution_hydrogens geom
_atom_sites_solution_primary direct
_atom_sites_solution_secondary difmap
_audit_creation_method SHELXL-97
_cell_angle_alpha 89.20(3)
_cell_angle_beta 81.37(3)
_cell_angle_gamma 81.20(3)
_cell_formula_units_Z 2
_cell_length_a 6.3871(10)
_cell_length_b 8.132(2)
_cell_length_c 12.693(3)
_cell_measurement_temperature 293(2)
_cell_volume 644.1(3)
_computing_cell_refinement 'Denzo/Scalepack (Otwinowski, Minor, 1997)'
_computing_data_collection 'kcd (Nonius B.V., 1997)'
_computing_data_reduction 'Denzo/Scalepack (Otwinowski, Minor, 1997)'
_computing_publication_material SHELXL-97
_computing_structure_refinement 'SHELXL-97 (Sheldrick, 1997)'
_computing_structure_solution 'SHELXS-97 (Sheldrick, 1990)'
_diffrn_ambient_temperature 293(2)
_diffrn_measured_fraction_theta_full 0.937
_diffrn_measured_fraction_theta_max 0.937
_diffrn_measurement_device_type 'Nonius Kappa CCD'
_diffrn_measurement_method phi-scan
_diffrn_radiation_monochromator graphite
_diffrn_radiation_source 'fine-focus sealed tube'
_diffrn_radiation_type MoK\a
_diffrn_radiation_wavelength 0.71073
_diffrn_reflns_av_R_equivalents 0.0000
_diffrn_reflns_av_sigmaI/netI 0.0374
_diffrn_reflns_limit_h_max 7
_diffrn_reflns_limit_h_min 0
_diffrn_reflns_limit_k_max 9
_diffrn_reflns_limit_k_min -9
_diffrn_reflns_limit_l_max 15
_diffrn_reflns_limit_l_min -14
_diffrn_reflns_number 2126
_diffrn_reflns_theta_full 25.00
_diffrn_reflns_theta_max 25.00
_diffrn_reflns_theta_min 2.53
_exptl_absorpt_coefficient_mu 1.418
_exptl_crystal_colour 'Brownish yellow'
_exptl_crystal_density_diffrn 1.803
_exptl_crystal_density_method 'not measured'
_exptl_crystal_description Block
_exptl_crystal_F_000 344
_exptl_crystal_size_max 0.4
_exptl_crystal_size_mid 0.2
_exptl_crystal_size_min 0.2
_refine_diff_density_max 0.307
_refine_diff_density_min -0.241
_refine_diff_density_rms 0.059
_refine_ls_extinction_coef 0.0055(14)
_refine_ls_extinction_expression Fc^*^=kFc[1+0.001xFc^2^\l^3^/sin(2\q)]^-1/4^
_refine_ls_extinction_method SHELXL
_refine_ls_goodness_of_fit_ref 1.074
_refine_ls_hydrogen_treatment mixed
_refine_ls_matrix_type full
_refine_ls_number_parameters 200
_refine_ls_number_reflns 2126
_refine_ls_number_restraints 0
_refine_ls_restrained_S_all 1.074
_refine_ls_R_factor_all 0.0355
_refine_ls_R_factor_gt 0.0257
_refine_ls_shift/su_max 0.001
_refine_ls_shift/su_mean 0.000
_refine_ls_structure_factor_coef Fsqd
_refine_ls_weighting_details 'w=1/[\s^2^(Fo^2^)+(0.0222P)^2^+0.2687P] where P=(Fo^2^+2Fc^2^)/3'
_refine_ls_weighting_scheme calc
_refine_ls_wR_factor_gt 0.0556
_refine_ls_wR_factor_ref 0.0598
_reflns_number_gt 1853
_reflns_number_total 2126
_reflns_threshold_expression >2sigma(I)
_cod_data_source_file ic981266y_3.cif
_cod_data_source_block Ru(bpy)(CO)2ClH
_cod_depositor_comments
;
The following automatic conversions were performed:

'_refine_ls_weighting_scheme' value 'calc
w=1/[\s^2^(Fo^2^)+(0.0222P)^2^+0.2687P] where P=(Fo^2^+2Fc^2^)/3' was
changed to 'calc'. New tag '_refine_ls_weighting_details' was
created. The value of the new tag was set to
'w=1/[\s^2^(Fo^2^)+(0.0222P)^2^+0.2687P] where P=(Fo^2^+2Fc^2^)/3'.

Automatic conversion script
Id: cif_fix_values 3143 2015-03-26 13:38:13Z robertas 
;
_cod_original_cell_volume 644.2(2)
_cod_database_code 4322100

loop_
_symmetry_equiv_pos_as_xyz
'x, y, z'
'-x, -y, -z'

loop_
_atom_site_label
_atom_site_type_symbol
_atom_site_fract_x
_atom_site_fract_y
_atom_site_fract_z
_atom_site_U_iso_or_equiv
_atom_site_adp_type
_atom_site_occupancy
_atom_site_calc_flag
_atom_site_refinement_flags
_atom_site_disorder_assembly
_atom_site_disorder_group
Ru Ru 0.63170(4) 0.63350(3) 0.81238(2) 0.04116(13) Uani 1 d . . .
Cl1 Cl 0.45557(13) 0.74429(10) 0.65540(6) 0.0483(2) Uani 1 d . . .
C1 C 0.4374(6) 0.7495(4) 0.9197(3) 0.0539(9) Uani 1 d . . .
O1 O 0.3213(5) 0.8170(4) 0.9890(2) 0.0779(8) Uani 1 d . . .
C2 C 0.8037(6) 0.7959(5) 0.8198(3) 0.0571(9) Uani 1 d . . .
O2 O 0.9118(5) 0.8928(4) 0.8282(3) 0.0941(11) Uani 1 d . . .
N1 N 0.8470(4) 0.4729(3) 0.7021(2) 0.0401(6) Uani 1 d . . .
N2 N 0.4726(4) 0.4240(3) 0.8063(2) 0.0419(6) Uani 1 d . . .
C10 C 1.0385(5) 0.5039(5) 0.6513(3) 0.0459(8) Uani 1 d . . .
C11 C 1.1686(6) 0.3968(5) 0.5797(3) 0.0547(9) Uani 1 d . . .
C12 C 1.1049(6) 0.2507(5) 0.5571(3) 0.0646(10) Uani 1 d . . .
C13 C 0.9114(6) 0.2157(5) 0.6077(3) 0.0618(10) Uani 1 d . . .
C14 C 0.7846(5) 0.3269(4) 0.6807(3) 0.0436(7) Uani 1 d . . .
C15 C 0.5782(5) 0.2981(4) 0.7411(3) 0.0432(7) Uani 1 d . . .
C16 C 0.4935(6) 0.1517(4) 0.7330(3) 0.0551(9) Uani 1 d . . .
C17 C 0.3006(6) 0.1352(5) 0.7937(4) 0.0616(10) Uani 1 d . . .
C18 C 0.1941(6) 0.2614(5) 0.8586(3) 0.0579(10) Uani 1 d . . .
C19 C 0.2839(6) 0.4043(5) 0.8629(3) 0.0491(8) Uani 1 d . . .
H10 H 1.065(5) 0.597(4) 0.667(3) 0.047(10) Uiso 1 d . . .
H11 H 1.295(5) 0.430(4) 0.546(2) 0.043(9) Uiso 1 d . . .
H12 H 1.192(7) 0.173(6) 0.507(4) 0.093(14) Uiso 1 d . . .
H13 H 0.864(7) 0.123(6) 0.598(4) 0.091(15) Uiso 1 d . . .
H16 H 0.572(6) 0.072(5) 0.681(3) 0.077(13) Uiso 1 d . . .
H17 H 0.244(6) 0.050(5) 0.787(3) 0.068(12) Uiso 1 d . . .
H18 H 0.065(5) 0.254(4) 0.900(3) 0.047(9) Uiso 1 d . . .
H19 H 0.223(6) 0.483(5) 0.905(3) 0.052(11) Uiso 1 d . . .
H5 H 0.754(5) 0.541(4) 0.910(2) 0.052(9) Uiso 1 d . . .

loop_
_atom_site_aniso_label
_atom_site_aniso_U_11
_atom_site_aniso_U_22
_atom_site_aniso_U_33
_atom_site_aniso_U_23
_atom_site_aniso_U_13
_atom_site_aniso_U_12
Ru 0.04028(18) 0.03973(18) 0.04475(19) -0.00411(11) -0.00262(10) -0.01340(10)
Cl1 0.0475(5) 0.0459(5) 0.0524(5) 0.0013(4) -0.0054(3) -0.0119(3)
C1 0.056(2) 0.049(2) 0.058(2) -0.0005(17) -0.0045(17) -0.0163(16)
O1 0.0786(19) 0.075(2) 0.0694(18) -0.0169(15) 0.0156(15) -0.0026(15)
C2 0.050(2) 0.054(2) 0.067(2) -0.0127(18) -0.0017(17) -0.0109(17)
O2 0.072(2) 0.078(2) 0.139(3) -0.035(2) 0.0010(18) -0.0433(17)
N1 0.0346(14) 0.0438(15) 0.0435(15) 0.0019(12) -0.0053(11) -0.0120(11)
N2 0.0387(15) 0.0418(15) 0.0465(15) 0.0036(12) -0.0046(11) -0.0115(11)
C10 0.0422(19) 0.047(2) 0.050(2) 0.0019(16) -0.0070(14) -0.0130(15)
C11 0.042(2) 0.068(3) 0.053(2) 0.0005(18) 0.0008(16) -0.0118(17)
C12 0.054(2) 0.069(3) 0.064(3) -0.017(2) 0.0069(18) -0.0057(19)
C13 0.060(2) 0.052(2) 0.072(3) -0.015(2) -0.0003(19) -0.0129(18)
C14 0.0406(18) 0.0423(18) 0.0493(19) -0.0049(15) -0.0061(14) -0.0113(14)
C15 0.0402(18) 0.0371(18) 0.055(2) 0.0039(15) -0.0096(14) -0.0108(13)
C16 0.048(2) 0.040(2) 0.080(3) -0.0023(19) -0.0115(18) -0.0139(15)
C17 0.056(2) 0.044(2) 0.091(3) 0.013(2) -0.017(2) -0.0242(19)
C18 0.043(2) 0.065(3) 0.069(2) 0.020(2) -0.0055(17) -0.0227(17)
C19 0.046(2) 0.052(2) 0.050(2) 0.0047(18) -0.0006(15) -0.0150(16)

loop_
_atom_type_symbol
_atom_type_description
_atom_type_scat_dispersion_real
_atom_type_scat_dispersion_imag
_atom_type_scat_source
C C 0.0033 0.0016 'International Tables Vol C Tables 4.2.6.8 and 6.1.1.4'
H H 0.0000 0.0000 'International Tables Vol C Tables 4.2.6.8 and 6.1.1.4'
Ru Ru -1.2594 0.8363 'International Tables Vol C Tables 4.2.6.8 and 6.1.1.4'
Cl Cl 0.1484 0.1585 'International Tables Vol C Tables 4.2.6.8 and 6.1.1.4'
O O 0.0106 0.0060 'International Tables Vol C Tables 4.2.6.8 and 6.1.1.4'
N N 0.0061 0.0033 'International Tables Vol C Tables 4.2.6.8 and 6.1.1.4'

loop_
_geom_angle_atom_site_label_1
_geom_angle_atom_site_label_2
_geom_angle_atom_site_label_3
_geom_angle
_geom_angle_site_symmetry_1
_geom_angle_site_symmetry_3
_geom_angle_publ_flag
C2 Ru C1 87.46(15) . . ?
C2 Ru N1 97.72(13) . . ?
C1 Ru N1 172.44(13) . . ?
C2 Ru N2 172.17(13) . . ?
C1 Ru N2 97.31(12) . . ?
N1 Ru N2 76.96(10) . . ?
C2 Ru Cl1 98.49(13) . . ?
C1 Ru Cl1 98.21(12) . . ?
N1 Ru Cl1 86.52(7) . . ?
N2 Ru Cl1 87.01(8) . . ?
C2 Ru H5 85.4(11) . . ?
C1 Ru H5 86.4(11) . . ?
N1 Ru H5 88.5(11) . . ?
N2 Ru H5 88.7(11) . . ?
Cl1 Ru H5 174.0(11) . . ?
O1 C1 Ru 177.2(3) . . ?
O2 C2 Ru 177.2(4) . . ?
C14 N1 C10 117.7(3) . . ?
C14 N1 Ru 116.3(2) . . ?
C10 N1 Ru 125.9(2) . . ?
C19 N2 C15 118.3(3) . . ?
C19 N2 Ru 126.0(2) . . ?
C15 N2 Ru 115.67(19) . . ?
N1 C10 C11 123.3(3) . . ?
N1 C10 H10 112(2) . . ?
C11 C10 H10 124(2) . . ?
C10 C11 C12 119.1(3) . . ?
C10 C11 H11 118(2) . . ?
C12 C11 H11 123(2) . . ?
C11 C12 C13 118.9(4) . . ?
C11 C12 H12 121(3) . . ?
C13 C12 H12 120(3) . . ?
C12 C13 C14 120.3(4) . . ?
C12 C13 H13 123(3) . . ?
C14 C13 H13 116(3) . . ?
N1 C14 C13 120.7(3) . . ?
N1 C14 C15 115.1(3) . . ?
C13 C14 C15 124.2(3) . . ?
N2 C15 C16 121.0(3) . . ?
N2 C15 C14 115.9(3) . . ?
C16 C15 C14 123.1(3) . . ?
C17 C16 C15 119.0(4) . . ?
C17 C16 H16 125(3) . . ?
C15 C16 H16 116(3) . . ?
C18 C17 C16 120.1(4) . . ?
C18 C17 H17 120(3) . . ?
C16 C17 H17 120(3) . . ?
C17 C18 C19 118.6(4) . . ?
C17 C18 H18 122(2) . . ?
C19 C18 H18 119(2) . . ?
N2 C19 C18 123.0(4) . . ?
N2 C19 H19 117(2) . . ?
C18 C19 H19 120(2) . . ?

loop_
_geom_bond_atom_site_label_1
_geom_bond_atom_site_label_2
_geom_bond_distance
_geom_bond_site_symmetry_2
_geom_bond_publ_flag
Ru C2 1.854(4) . ?
Ru C1 1.859(4) . ?
Ru N1 2.117(3) . ?
Ru N2 2.121(3) . ?
Ru Cl1 2.5219(11) . ?
Ru H5 1.67(3) . ?
C1 O1 1.148(4) . ?
C2 O2 1.140(4) . ?
N1 C14 1.353(4) . ?
N1 C10 1.353(4) . ?
N2 C19 1.338(4) . ?
N2 C15 1.354(4) . ?
C10 C11 1.360(5) . ?
C10 H10 0.83(3) . ?
C11 C12 1.361(5) . ?
C11 H11 0.93(3) . ?
C12 C13 1.373(5) . ?
C12 H12 0.95(5) . ?
C13 C14 1.381(5) . ?
C13 H13 0.87(5) . ?
C14 C15 1.471(4) . ?
C15 C16 1.392(5) . ?
C16 C17 1.376(5) . ?
C16 H16 0.96(4) . ?
C17 C18 1.355(6) . ?
C17 H17 0.84(4) . ?
C18 C19 1.378(5) . ?
C18 H18 0.92(3) . ?
C19 H19 0.84(4) . ?

loop_
_geom_torsion_atom_site_label_1
_geom_torsion_atom_site_label_2
_geom_torsion_atom_site_label_3
_geom_torsion_atom_site_label_4
_geom_torsion
_geom_torsion_site_symmetry_1
_geom_torsion_site_symmetry_2
_geom_torsion_site_symmetry_3
_geom_torsion_site_symmetry_4
_geom_torsion_publ_flag
C2 Ru C1 O1 -94(6) . . . . ?
N1 Ru C1 O1 39(7) . . . . ?
N2 Ru C1 O1 80(6) . . . . ?
Cl1 Ru C1 O1 168(6) . . . . ?
C1 Ru C2 O2 76(7) . . . . ?
N1 Ru C2 O2 -99(7) . . . . ?
N2 Ru C2 O2 -52(7) . . . . ?
Cl1 Ru C2 O2 174(7) . . . . ?
C2 Ru N1 C14 175.1(2) . . . . ?
C1 Ru N1 C14 42.2(10) . . . . ?
N2 Ru N1 C14 1.0(2) . . . . ?
Cl1 Ru N1 C14 -86.8(2) . . . . ?
C2 Ru N1 C10 -5.4(3) . . . . ?
C1 Ru N1 C10 -138.3(9) . . . . ?
N2 Ru N1 C10 -179.5(3) . . . . ?
Cl1 Ru N1 C10 92.8(3) . . . . ?
C2 Ru N2 C19 130.7(9) . . . . ?
C1 Ru N2 C19 3.5(3) . . . . ?
N1 Ru N2 C19 178.5(3) . . . . ?
Cl1 Ru N2 C19 -94.4(3) . . . . ?
C2 Ru N2 C15 -47.1(10) . . . . ?
C1 Ru N2 C15 -174.3(2) . . . . ?
N1 Ru N2 C15 0.7(2) . . . . ?
Cl1 Ru N2 C15 87.8(2) . . . . ?
C14 N1 C10 C11 0.7(5) . . . . ?
Ru N1 C10 C11 -178.8(3) . . . . ?
N1 C10 C11 C12 0.1(6) . . . . ?
C10 C11 C12 C13 -0.3(6) . . . . ?
C11 C12 C13 C14 -0.3(6) . . . . ?
C10 N1 C14 C13 -1.3(5) . . . . ?
Ru N1 C14 C13 178.3(3) . . . . ?
C10 N1 C14 C15 178.1(3) . . . . ?
Ru N1 C14 C15 -2.4(4) . . . . ?
C12 C13 C14 N1 1.2(6) . . . . ?
C12 C13 C14 C15 -178.1(4) . . . . ?
C19 N2 C15 C16 -0.1(5) . . . . ?
Ru N2 C15 C16 177.9(3) . . . . ?
C19 N2 C15 C14 179.9(3) . . . . ?
Ru N2 C15 C14 -2.2(4) . . . . ?
N1 C14 C15 N2 3.0(4) . . . . ?
C13 C14 C15 N2 -177.7(3) . . . . ?
N1 C14 C15 C16 -177.0(3) . . . . ?
C13 C14 C15 C16 2.3(6) . . . . ?
N2 C15 C16 C17 -0.9(5) . . . . ?
C14 C15 C16 C17 179.1(3) . . . . ?
C15 C16 C17 C18 1.2(6) . . . . ?
C16 C17 C18 C19 -0.6(6) . . . . ?
C15 N2 C19 C18 0.8(5) . . . . ?
Ru N2 C19 C18 -176.9(3) . . . . ?
C17 C18 C19 N2 -0.4(6) . . . . ?
